data_4119660
loop_
_publ_author_name
'Jun Nakazawa'
'Shota Terada'
'Masaki Yamada'
'Shiro Hikichi'

_publ_contact_author_address
;
  Departmet of Material & Life Chemistry, Faculty of Engineering,
 Kanagawa University
  3-27-1 Rokkakubashi, Kanagawa-ku, Yokohama-city, 222-8686, JAPAN
;
_publ_contact_author_email jnaka@kanagawa-u.ac.jp
_publ_contact_author_fax +81-45-413-9770
_publ_contact_author_name 'Jun Nakazawa'
_publ_contact_author_phone +81-45-481-5661(ext.3889)
_publ_section_title
;
 Structural Characterization and Oxidation Reactivity of a Nickel(II)
 Acylperoxo Complex
;
_journal_name_full 'Journal of the American Chemical Society'
_journal_page_first 6010
_journal_page_last 6013
_journal_paper_doi 10.1021/ja4020277
_journal_volume 135
_journal_year 2013
_chemical_compound_source 'synthesis as described'
_chemical_formula_moiety 'C22 H17 B1 Cl1 F9 N6 Ni1 O3'
_chemical_formula_sum 'C22 H17 B Cl F9 N6 Ni O3'
_chemical_formula_weight 689.39
_chemical_name_common '[Ni(TP CF3Me)mCPBA]'
_chemical_name_systematic
;
[(3-Chloroperbenzoato){Hydrotris(5-methyl-3-(trifluoro)
methylpyrazoryl)borato}nickel(II)] 
;
_space_group_IT_number 2
_symmetry_cell_setting triclinic
_symmetry_Int_Tables_number 2
_symmetry_space_group_name_Hall '-P 1'
_symmetry_space_group_name_H-M 'P -1'
_atom_sites_solution_hydrogens geom
_atom_sites_solution_primary direct
_atom_sites_solution_secondary difmap
_audit_creation_method SHELXL-97
_cell_angle_alpha 83.055(7)
_cell_angle_beta 66.988(4)
_cell_angle_gamma 68.919(5)
_cell_formula_units_Z 2
_cell_length_a 10.4186(1)
_cell_length_b 11.0870(1)
_cell_length_c 13.0870(1)
_cell_measurement_reflns_used 3384
_cell_measurement_temperature 113(2)
_cell_measurement_theta_max 27.4787
_cell_measurement_theta_min 1.9691
_cell_volume 1297.93(6)
_computing_cell_refinement 'CrystalClear (Rigaku Inc., 2007)'
_computing_data_collection 'CrystalClear (Rigaku Inc., 2007)'
_computing_data_reduction 'CrystalClear (Rigaku Inc., 2007), SORTAV (Blessing, 1995)'
_computing_molecular_graphics 'Ortep-3 for Windows (Farrugia, 1997)'
_computing_publication_material 'WinGX publication routines (Farrugia, 1999)'
_computing_structure_refinement 'SHELXL-97 (Sheldrick, 2008)'
_computing_structure_solution 'SIR92 (Giacovazzo et al, 1993)'
_diffrn_ambient_temperature 113(2)
_diffrn_detector_area_resol_mean 28.5714
_diffrn_measured_fraction_theta_full 0.961
_diffrn_measured_fraction_theta_max 0.960
_diffrn_measurement_details
;
scan:
    Number of images: 600
               Slice: -115.0000 - 65.0000
         Image width: 0.3000
            Exp time: 10.0000
       Rotation axis: Omega
               Omega: 0.0000
                 Chi: 45.0000
                 Phi: 0.0000
                 XTD: 54.8203
              2theta: -25.1799
scan:
    Number of images: 600
               Slice: -115.0000 - 65.0000
         Image width: 0.3000
            Exp time: 10.0000
       Rotation axis: Omega
               Omega: 0.0000
                 Chi: 45.0000
                 Phi: 90.0000
                 XTD: 54.8203
              2theta: -25.1799
scan:
    Number of images: 600
               Slice: -115.0000 - 65.0000
         Image width: 0.3000
            Exp time: 10.0000
       Rotation axis: Omega
               Omega: 0.0000
                 Chi: 45.0000
                 Phi: 180.0000
                 XTD: 54.8203
              2theta: -25.1799

;
_diffrn_measurement_device
;
Saturn70 (2x2 bin mode)
;
_diffrn_measurement_device_details
;
AFC10: Fixed Chi 2 circle
;
_diffrn_measurement_method \w
_diffrn_orient_matrix_type d*Trek
_diffrn_orient_matrix_UB_11 0.0507
_diffrn_orient_matrix_UB_12 -0.0845
_diffrn_orient_matrix_UB_13 -0.0510
_diffrn_orient_matrix_UB_21 -0.0900
_diffrn_orient_matrix_UB_22 0.0099
_diffrn_orient_matrix_UB_23 -0.0339
_diffrn_orient_matrix_UB_31 0.0190
_diffrn_orient_matrix_UB_32 0.0731
_diffrn_orient_matrix_UB_33 -0.0345
_diffrn_radiation_detector CCD
_diffrn_radiation_monochromator graphite
_diffrn_radiation_source 'Rotating Anode'
_diffrn_radiation_type MoK\a
_diffrn_radiation_wavelength 0.71073
_diffrn_reflns_av_R_equivalents 0.0470
_diffrn_reflns_av_sigmaI/netI 0.2732
_diffrn_reflns_limit_h_max 13
_diffrn_reflns_limit_h_min -12
_diffrn_reflns_limit_k_max 14
_diffrn_reflns_limit_k_min -14
_diffrn_reflns_limit_l_max 16
_diffrn_reflns_limit_l_min 0
_diffrn_reflns_number 5720
_diffrn_reflns_reduction_process 'Lp corrections applied'
_diffrn_reflns_theta_full 25.00
_diffrn_reflns_theta_max 27.4787
_diffrn_reflns_theta_min 1.9691
_diffrn_source_current 60.0000
_diffrn_source_power 3.0000
_diffrn_source_voltage 50.0000
_exptl_absorpt_coefficient_mu 0.955
_exptl_absorpt_correction_T_max 0.9058
_exptl_absorpt_correction_T_min 0.8020
_exptl_absorpt_correction_type numerical
_exptl_absorpt_process_details
;numerical (Based on real shape of the crystal) absorption
correction was parformed on CrystalClear (Rigaku Inc., 2007)
with FS_ABSCOR method.
;
_exptl_crystal_colour Green
_exptl_crystal_density_diffrn 1.764
_exptl_crystal_description Block
_exptl_crystal_F_000 692
_exptl_crystal_size_max 0.30
_exptl_crystal_size_mid 0.20
_exptl_crystal_size_min 0.10
_refine_diff_density_max 0.944
_refine_diff_density_min -0.639
_refine_diff_density_rms 0.077
_refine_ls_extinction_method none
_refine_ls_goodness_of_fit_ref 1.080
_refine_ls_hydrogen_treatment mixed
_refine_ls_matrix_type full
_refine_ls_number_parameters 395
_refine_ls_number_reflns 5718
_refine_ls_number_restraints 0
_refine_ls_restrained_S_all 1.080
_refine_ls_R_factor_all 0.0529
_refine_ls_R_factor_gt 0.0469
_refine_ls_shift/su_max 0.001
_refine_ls_shift/su_mean 0.000
_refine_ls_structure_factor_coef Fsqd
_refine_ls_weighting_details 'calc w=1/[\s^2^(Fo^2^)+(0.0000P)^2^+0.3581P] where P=(Fo^2^+2Fc^2^)/3'
_refine_ls_weighting_scheme calc
_refine_ls_wR_factor_gt 0.1232
_refine_ls_wR_factor_ref 0.1271
_reflns_number_gt 4166
_reflns_number_total 5718
_reflns_threshold_expression >2\s(I)
_cod_data_source_file ja4020277_si_002_1.cif
_cod_data_source_block 03
_cod_original_formula_sum 'C22 H17 B1 Cl1 F9 N6 Ni1 O3'
_cod_database_code 4119660

loop_
_symmetry_equiv_pos_as_xyz
'x, y, z'
'-x, -y, -z'

loop_
_atom_site_label
_atom_site_type_symbol
_atom_site_fract_x
_atom_site_fract_y
_atom_site_fract_z
_atom_site_U_iso_or_equiv
_atom_site_adp_type
_atom_site_occupancy
_atom_site_symmetry_multiplicity
_atom_site_calc_flag
_atom_site_refinement_flags
Ni1 Ni 0.22777(3) 0.69659(3) 0.31490(2) 0.01619(12) Uani 1 1 d .
Cl1 Cl -0.06122(9) 0.29185(8) 0.07093(6) 0.0374(2) Uani 1 1 d .
F8 F -0.17101(17) 0.78700(17) 0.54569(13) 0.0307(4) Uani 1 1 d .
F7 F -0.00404(19) 0.60572(16) 0.55497(15) 0.0384(4) Uani 1 1 d .
F1 F 0.2909(2) 0.78066(17) 0.01046(14) 0.0393(4) Uani 1 1 d .
F5 F 0.36402(17) 0.39364(15) 0.34087(13) 0.0283(4) Uani 1 1 d .
F6 F 0.5808(2) 0.27862(16) 0.34091(16) 0.0402(4) Uani 1 1 d .
F4 F 0.55715(19) 0.36397(16) 0.18970(13) 0.0342(4) Uani 1 1 d .
F9 F -0.14376(17) 0.72942(17) 0.70013(12) 0.0322(4) Uani 1 1 d .
F2 F 0.07612(19) 0.8741(2) 0.13271(13) 0.0445(5) Uani 1 1 d .
F3 F 0.1837(2) 0.98292(17) 0.00185(14) 0.0415(5) Uani 1 1 d .
O3 O 0.2918(2) 0.58180(18) 0.18071(14) 0.0228(4) Uani 1 1 d .
N4 N 0.4794(2) 0.7014(2) 0.36142(15) 0.0171(4) Uani 1 1 d .
O2 O 0.0466(2) 0.6177(2) 0.24802(16) 0.0337(5) Uani 1 1 d .
N1 N 0.2833(2) 0.84995(19) 0.23357(15) 0.0162(4) Uani 1 1 d .
O1 O 0.0359(2) 0.7001(2) 0.33064(16) 0.0347(5) Uani 1 1 d .
N6 N 0.2305(2) 0.8558(2) 0.47785(15) 0.0168(4) Uani 1 1 d .
N3 N 0.4271(2) 0.6189(2) 0.33330(15) 0.0165(4) Uani 1 1 d .
C17 C 0.1943(3) 0.4702(2) 0.10082(19) 0.0192(5) Uani 1 1 d .
C5 C 0.4793(3) 1.0681(3) 0.2300(2) 0.0275(6) Uani 1 1 d .
H5A H 0.4305 1.1009 0.3070 0.041 Uiso 1 1 calc R
H5B H 0.4823 1.1408 0.1794 0.041 Uiso 1 1 calc R
H5C H 0.5808 1.0098 0.2174 0.041 Uiso 1 1 calc R
N2 N 0.3548(2) 0.9006(2) 0.27524(15) 0.0178(4) Uani 1 1 d .
C1 C 0.2059(3) 0.8886(3) 0.07275(19) 0.0247(6) Uani 1 1 d .
N5 N 0.1508(2) 0.7866(2) 0.46653(15) 0.0171(4) Uani 1 1 d .
C6 C 0.5070(3) 0.3852(3) 0.2988(2) 0.0250(6) Uani 1 1 d .
C12 C 0.0407(3) 0.7964(2) 0.56621(18) 0.0177(5) Uani 1 1 d .
C19 C 0.0870(3) 0.3435(3) 0.0461(2) 0.0240(5) Uani 1 1 d .
C2 C 0.2762(3) 0.9164(2) 0.14233(18) 0.0180(5) Uani 1 1 d .
C18 C 0.0726(3) 0.4322(3) 0.1187(2) 0.0230(5) Uani 1 1 d .
H18 H -0.0181 0.4670 0.1798 0.028 Uiso 1 1 calc R
C3 C 0.3440(3) 1.0093(2) 0.12420(19) 0.0221(5) Uani 1 1 d .
H3 H 0.3533 1.0691 0.0656 0.027 Uiso 1 1 calc R
C9 C 0.6106(3) 0.6352(2) 0.37251(18) 0.0192(5) Uani 1 1 d .
C7 C 0.5280(3) 0.5009(2) 0.32769(18) 0.0189(5) Uani 1 1 d .
C10 C 0.6964(3) 0.7002(3) 0.3992(2) 0.0264(6) Uani 1 1 d .
H10A H 0.7353 0.7512 0.3359 0.040 Uiso 1 1 calc R
H10B H 0.7790 0.6348 0.4148 0.040 Uiso 1 1 calc R
H10C H 0.6314 0.7573 0.4645 0.040 Uiso 1 1 calc R
C13 C 0.0467(3) 0.8710(3) 0.64054(19) 0.0221(5) Uani 1 1 d .
H13 H -0.0192 0.8925 0.7155 0.026 Uiso 1 1 calc R
C8 C 0.6443(3) 0.5061(3) 0.3513(2) 0.0224(5) Uani 1 1 d .
H8 H 0.7293 0.4359 0.3527 0.027 Uiso 1 1 calc R
C15 C 0.2275(3) 0.9893(3) 0.6228(2) 0.0237(5) Uani 1 1 d .
H15A H 0.3288 0.9799 0.5714 0.036 Uiso 1 1 calc R
H15B H 0.2279 0.9616 0.6967 0.036 Uiso 1 1 calc R
H15C H 0.1638 1.0800 0.6269 0.036 Uiso 1 1 calc R
C11 C -0.0682(3) 0.7288(3) 0.58980(19) 0.0215(5) Uani 1 1 d .
C14 C 0.1693(3) 0.9074(2) 0.58227(18) 0.0187(5) Uani 1 1 d .
C4 C 0.3946(3) 0.9962(2) 0.2090(2) 0.0218(5) Uani 1 1 d .
C21 C 0.3357(3) 0.3328(3) -0.0626(2) 0.0273(6) Uani 1 1 d .
H21 H 0.4246 0.3003 -0.1257 0.033 Uiso 1 1 calc R
C16 C 0.1844(3) 0.5613(3) 0.17991(19) 0.0213(5) Uani 1 1 d .
C22 C 0.3273(3) 0.4192(3) 0.0110(2) 0.0220(5) Uani 1 1 d .
H22 H 0.4108 0.4428 0.0002 0.026 Uiso 1 1 calc R
C20 C 0.2175(3) 0.2939(3) -0.0455(2) 0.0278(6) Uani 1 1 d .
H20 H 0.2249 0.2341 -0.0955 0.033 Uiso 1 1 calc R
B1 B 0.3818(3) 0.8462(3) 0.3824(2) 0.0187(6) Uani 1 1 d .
H1 H 0.446(3) 0.886(2) 0.405(2) 0.014(6) Uiso 1 1 d .

loop_
_atom_site_aniso_label
_atom_site_aniso_U_11
_atom_site_aniso_U_22
_atom_site_aniso_U_33
_atom_site_aniso_U_23
_atom_site_aniso_U_13
_atom_site_aniso_U_12
Ni1 0.0175(2) 0.0163(2) 0.01887(18) -0.00079(14) -0.00863(14) -0.00796(17)
Cl1 0.0390(4) 0.0378(5) 0.0520(4) 0.0071(3) -0.0270(3) -0.0229(4)
F8 0.0245(8) 0.0389(10) 0.0338(8) 0.0078(7) -0.0149(6) -0.0146(8)
F7 0.0401(10) 0.0240(9) 0.0533(10) -0.0020(8) -0.0127(8) -0.0179(8)
F1 0.0510(11) 0.0311(10) 0.0372(9) -0.0123(7) -0.0244(8) -0.0028(9)
F5 0.0258(8) 0.0235(9) 0.0410(8) 0.0049(6) -0.0143(7) -0.0139(7)
F6 0.0422(11) 0.0152(9) 0.0708(12) 0.0059(8) -0.0352(10) -0.0044(8)
F4 0.0377(10) 0.0265(9) 0.0362(8) -0.0133(7) -0.0083(7) -0.0102(8)
F9 0.0280(9) 0.0421(10) 0.0253(7) 0.0097(7) -0.0059(6) -0.0178(8)
F2 0.0332(10) 0.0813(15) 0.0302(8) -0.0031(9) -0.0117(7) -0.0308(10)
F3 0.0640(13) 0.0343(10) 0.0414(9) 0.0144(8) -0.0384(9) -0.0177(10)
O3 0.0242(10) 0.0214(10) 0.0249(8) -0.0067(7) -0.0123(7) -0.0045(8)
N4 0.0145(10) 0.0167(11) 0.0226(9) -0.0029(8) -0.0067(7) -0.0074(9)
O2 0.0301(11) 0.0332(12) 0.0349(10) -0.0137(9) -0.0041(8) -0.0117(10)
N1 0.0155(10) 0.0141(10) 0.0210(9) -0.0039(7) -0.0070(7) -0.0058(9)
O1 0.0272(11) 0.0454(13) 0.0358(10) -0.0143(9) -0.0108(8) -0.0134(10)
N6 0.0176(10) 0.0171(11) 0.0194(9) -0.0009(7) -0.0091(8) -0.0072(9)
N3 0.0174(10) 0.0176(11) 0.0182(8) -0.0027(7) -0.0080(7) -0.0075(9)
C17 0.0201(13) 0.0176(13) 0.0214(10) 0.0032(9) -0.0094(9) -0.0073(11)
C5 0.0275(14) 0.0244(15) 0.0330(13) 0.0009(11) -0.0075(11) -0.0158(13)
N2 0.0185(10) 0.0157(11) 0.0221(9) -0.0005(7) -0.0071(8) -0.0093(9)
C1 0.0286(14) 0.0271(15) 0.0196(10) 0.0014(10) -0.0094(10) -0.0107(12)
N5 0.0134(10) 0.0179(11) 0.0203(9) -0.0011(8) -0.0061(7) -0.0053(9)
C6 0.0282(14) 0.0146(13) 0.0347(13) 0.0000(10) -0.0148(11) -0.0066(12)
C12 0.0162(11) 0.0151(12) 0.0210(10) 0.0029(9) -0.0077(9) -0.0045(10)
C19 0.0265(14) 0.0223(14) 0.0315(12) 0.0072(10) -0.0193(11) -0.0104(12)
C2 0.0187(12) 0.0134(12) 0.0198(10) -0.0014(8) -0.0073(9) -0.0025(10)
C18 0.0199(13) 0.0223(14) 0.0273(12) 0.0010(10) -0.0107(10) -0.0059(11)
C3 0.0221(13) 0.0190(14) 0.0230(11) 0.0022(9) -0.0052(9) -0.0085(11)
C9 0.0152(11) 0.0216(13) 0.0194(10) -0.0042(9) -0.0052(8) -0.0049(10)
C7 0.0194(12) 0.0158(13) 0.0215(10) 0.0008(8) -0.0081(9) -0.0055(10)
C10 0.0180(12) 0.0281(15) 0.0370(13) -0.0070(11) -0.0122(10) -0.0076(11)
C13 0.0202(13) 0.0224(14) 0.0204(10) -0.0020(9) -0.0069(9) -0.0037(11)
C8 0.0184(12) 0.0202(14) 0.0281(12) -0.0015(9) -0.0097(9) -0.0045(11)
C15 0.0292(14) 0.0188(14) 0.0281(12) -0.0061(10) -0.0151(10) -0.0070(12)
C11 0.0182(12) 0.0218(14) 0.0244(11) 0.0046(9) -0.0087(9) -0.0071(11)
C14 0.0202(12) 0.0161(13) 0.0206(10) -0.0008(9) -0.0112(9) -0.0029(10)
C4 0.0215(13) 0.0157(13) 0.0251(11) -0.0002(9) -0.0022(9) -0.0097(11)
C21 0.0308(14) 0.0247(15) 0.0221(11) -0.0050(10) -0.0064(10) -0.0066(12)
C16 0.0205(13) 0.0208(14) 0.0216(11) 0.0042(9) -0.0075(9) -0.0075(11)
C22 0.0234(13) 0.0201(14) 0.0252(11) -0.0027(9) -0.0103(9) -0.0081(11)
C20 0.0397(16) 0.0242(15) 0.0269(12) 0.0038(10) -0.0198(11) -0.0121(13)
B1 0.0147(13) 0.0229(15) 0.0211(11) -0.0018(10) -0.0058(10) -0.0097(12)

loop_
_atom_type_symbol
_atom_type_description
_atom_type_scat_dispersion_real
_atom_type_scat_dispersion_imag
_atom_type_scat_source
C C 0.0033 0.0016 'International Tables Vol C Tables 4.2.6.8 and 6.1.1.4'
H H 0.0000 0.0000 'International Tables Vol C Tables 4.2.6.8 and 6.1.1.4'
N N 0.0061 0.0033 'International Tables Vol C Tables 4.2.6.8 and 6.1.1.4'
O O 0.0106 0.0060 'International Tables Vol C Tables 4.2.6.8 and 6.1.1.4'
F F 0.0171 0.0103 'International Tables Vol C Tables 4.2.6.8 and 6.1.1.4'
Cl Cl 0.1484 0.1585 'International Tables Vol C Tables 4.2.6.8 and 6.1.1.4'
Ni Ni 0.3393 1.1124 'International Tables Vol C Tables 4.2.6.8 and 6.1.1.4'
B B 0.0013 0.0007 'International Tables Vol C Tables 4.2.6.8 and 6.1.1.4'

loop_
_geom_angle_atom_site_label_1
_geom_angle_atom_site_label_2
_geom_angle_atom_site_label_3
_geom_angle
O1 Ni1 N1 114.37(9)
O1 Ni1 O3 81.69(8)
N1 Ni1 O3 98.83(7)
O1 Ni1 N3 154.55(9)
N1 Ni1 N3 91.08(8)
O3 Ni1 N3 94.33(7)
O1 Ni1 N5 93.76(8)
N1 Ni1 N5 91.38(8)
O3 Ni1 N5 169.79(7)
N3 Ni1 N5 85.85(8)
C16 O3 Ni1 109.52(16)
C9 N4 N3 110.4(2)
C9 N4 B1 131.0(2)
N3 N4 B1 118.46(19)
C16 O2 O1 112.6(2)
C2 N1 N2 106.13(18)
C2 N1 Ni1 137.45(16)
N2 N1 Ni1 116.33(14)
O2 O1 Ni1 111.27(14)
C14 N6 N5 110.45(18)
C14 N6 B1 130.5(2)
N5 N6 B1 118.29(18)
C7 N3 N4 105.58(19)
C7 N3 Ni1 136.96(16)
N4 N3 Ni1 117.44(15)
C22 C17 C18 120.5(2)
C22 C17 C16 119.3(2)
C18 C17 C16 120.1(2)
C4 C5 H5A 109.5
C4 C5 H5B 109.5
H5A C5 H5B 109.5
C4 C5 H5C 109.5
H5A C5 H5C 109.5
H5B C5 H5C 109.5
N1 N2 C4 110.32(19)
N1 N2 B1 119.98(18)
C4 N2 B1 129.7(2)
F2 C1 F3 107.9(2)
F2 C1 F1 106.6(2)
F3 C1 F1 105.8(2)
F2 C1 C2 112.69(19)
F3 C1 C2 111.0(2)
F1 C1 C2 112.4(2)
C12 N5 N6 105.07(18)
C12 N5 Ni1 138.16(17)
N6 N5 Ni1 116.74(13)
F4 C6 F5 107.3(2)
F4 C6 F6 106.9(2)
F5 C6 F6 106.8(2)
F4 C6 C7 113.2(2)
F5 C6 C7 112.4(2)
F6 C6 C7 110.0(2)
N5 C12 C13 111.7(2)
N5 C12 C11 121.8(2)
C13 C12 C11 126.4(2)
C18 C19 C20 121.5(2)
C18 C19 Cl1 118.9(2)
C20 C19 Cl1 119.5(2)
N1 C2 C3 110.5(2)
N1 C2 C1 122.2(2)
C3 C2 C1 127.2(2)
C19 C18 C17 118.8(2)
C19 C18 H18 120.6
C17 C18 H18 120.6
C4 C3 C2 105.7(2)
C4 C3 H3 127.2
C2 C3 H3 127.2
N4 C9 C8 107.6(2)
N4 C9 C10 122.5(2)
C8 C9 C10 129.9(2)
N3 C7 C8 111.2(2)
N3 C7 C6 120.6(2)
C8 C7 C6 128.2(2)
C9 C10 H10A 109.5
C9 C10 H10B 109.5
H10A C10 H10B 109.5
C9 C10 H10C 109.5
H10A C10 H10C 109.5
H10B C10 H10C 109.5
C14 C13 C12 105.1(2)
C14 C13 H13 127.4
C12 C13 H13 127.4
C9 C8 C7 105.3(2)
C9 C8 H8 127.4
C7 C8 H8 127.4
C14 C15 H15A 109.5
C14 C15 H15B 109.5
H15A C15 H15B 109.5
C14 C15 H15C 109.5
H15A C15 H15C 109.5
H15B C15 H15C 109.5
F7 C11 F8 108.0(2)
F7 C11 F9 107.1(2)
F8 C11 F9 105.63(19)
F7 C11 C12 112.9(2)
F8 C11 C12 113.1(2)
F9 C11 C12 109.7(2)
N6 C14 C13 107.6(2)
N6 C14 C15 124.6(2)
C13 C14 C15 127.8(2)
N2 C4 C3 107.3(2)
N2 C4 C5 123.4(2)
C3 C4 C5 129.2(2)
C20 C21 C22 121.2(2)
C20 C21 H21 119.4
C22 C21 H21 119.4
O3 C16 O2 124.4(2)
O3 C16 C17 123.7(2)
O2 C16 C17 111.9(2)
C17 C22 C21 118.9(2)
C17 C22 H22 120.6
C21 C22 H22 120.6
C21 C20 C19 119.0(2)
C21 C20 H20 120.5
C19 C20 H20 120.5
N2 B1 N4 108.54(19)
N2 B1 N6 109.3(2)
N4 B1 N6 108.06(19)
N2 B1 H1 114.4(13)
N4 B1 H1 102.8(14)
N6 B1 H1 113.2(13)

loop_
_geom_bond_atom_site_label_1
_geom_bond_atom_site_label_2
_geom_bond_distance
Ni1 O1 1.9140(19)
Ni1 N1 2.0366(19)
Ni1 O3 2.0401(17)
Ni1 N3 2.041(2)
Ni1 N5 2.0579(19)
Cl1 C19 1.737(3)
F8 C11 1.339(3)
F7 C11 1.332(3)
F1 C1 1.338(3)
F5 C6 1.342(3)
F6 C6 1.346(3)
F4 C6 1.333(3)
F9 C11 1.347(3)
F2 C1 1.329(3)
F3 C1 1.329(3)
O3 C16 1.223(3)
N4 C9 1.355(3)
N4 N3 1.367(3)
N4 B1 1.549(4)
O2 C16 1.318(3)
O2 O1 1.445(3)
N1 C2 1.338(3)
N1 N2 1.364(3)
N6 C14 1.359(3)
N6 N5 1.372(3)
N6 B1 1.559(3)
N3 C7 1.340(3)
C17 C22 1.395(3)
C17 C18 1.402(3)
C17 C16 1.482(4)
C5 C4 1.497(3)
C5 H5A 0.9800
C5 H5B 0.9800
C5 H5C 0.9800
N2 C4 1.364(3)
N2 B1 1.546(3)
C1 C2 1.487(3)
N5 C12 1.343(3)
C6 C7 1.490(3)
C12 C13 1.383(3)
C12 C11 1.492(3)
C19 C18 1.379(4)
C19 C20 1.391(4)
C2 C3 1.397(3)
C18 H18 0.9500
C3 C4 1.376(4)
C3 H3 0.9500
C9 C8 1.381(4)
C9 C10 1.485(3)
C7 C8 1.385(3)
C10 H10A 0.9800
C10 H10B 0.9800
C10 H10C 0.9800
C13 C14 1.382(3)
C13 H13 0.9500
C8 H8 0.9500
C15 C14 1.495(3)
C15 H15A 0.9800
C15 H15B 0.9800
C15 H15C 0.9800
C21 C20 1.378(4)
C21 C22 1.397(3)
C21 H21 0.9500
C22 H22 0.9500
C20 H20 0.9500
B1 H1 1.06(3)

loop_
_geom_torsion_atom_site_label_1
_geom_torsion_atom_site_label_2
_geom_torsion_atom_site_label_3
_geom_torsion_atom_site_label_4
_geom_torsion
O1 Ni1 O3 C16 -5.81(17)
N1 Ni1 O3 C16 -119.34(17)
N3 Ni1 O3 C16 148.89(17)
N5 Ni1 O3 C16 58.3(5)
O1 Ni1 N1 C2 -44.8(3)
O3 Ni1 N1 C2 40.0(2)
N3 Ni1 N1 C2 134.6(2)
N5 Ni1 N1 C2 -139.5(2)
O1 Ni1 N1 N2 139.45(15)
O3 Ni1 N1 N2 -135.73(16)
N3 Ni1 N1 N2 -41.18(16)
N5 Ni1 N1 N2 44.70(16)
C16 O2 O1 Ni1 -1.2(3)
N1 Ni1 O1 O2 99.58(16)
O3 Ni1 O1 O2 3.61(15)
N3 Ni1 O1 O2 -79.0(2)
N5 Ni1 O1 O2 -167.20(16)
C9 N4 N3 C7 0.2(2)
B1 N4 N3 C7 -175.98(18)
C9 N4 N3 Ni1 178.84(14)
B1 N4 N3 Ni1 2.7(2)
O1 Ni1 N3 C7 38.5(3)
N1 Ni1 N3 C7 -140.2(2)
O3 Ni1 N3 C7 -41.2(2)
N5 Ni1 N3 C7 128.5(2)
O1 Ni1 N3 N4 -139.59(18)
N1 Ni1 N3 N4 41.75(15)
O3 Ni1 N3 N4 140.69(15)
N5 Ni1 N3 N4 -49.55(15)
C2 N1 N2 C4 -1.3(3)
Ni1 N1 N2 C4 175.77(15)
C2 N1 N2 B1 179.7(2)
Ni1 N1 N2 B1 -3.3(3)
C14 N6 N5 C12 -0.3(3)
B1 N6 N5 C12 170.4(2)
C14 N6 N5 Ni1 -178.66(16)
B1 N6 N5 Ni1 -7.9(3)
O1 Ni1 N5 C12 29.2(3)
N1 Ni1 N5 C12 143.7(3)
O3 Ni1 N5 C12 -33.9(6)
N3 Ni1 N5 C12 -125.3(3)
O1 Ni1 N5 N6 -153.27(17)
N1 Ni1 N5 N6 -38.74(17)
O3 Ni1 N5 N6 143.6(4)
N3 Ni1 N5 N6 52.24(16)
N6 N5 C12 C13 0.6(3)
Ni1 N5 C12 C13 178.36(19)
N6 N5 C12 C11 -177.4(2)
Ni1 N5 C12 C11 0.4(4)
N2 N1 C2 C3 0.5(3)
Ni1 N1 C2 C3 -175.54(18)
N2 N1 C2 C1 179.7(2)
Ni1 N1 C2 C1 3.7(4)
F2 C1 C2 N1 45.5(3)
F3 C1 C2 N1 166.6(2)
F1 C1 C2 N1 -75.1(3)
F2 C1 C2 C3 -135.4(3)
F3 C1 C2 C3 -14.3(4)
F1 C1 C2 C3 104.0(3)
C20 C19 C18 C17 -1.8(4)
Cl1 C19 C18 C17 177.68(19)
C22 C17 C18 C19 0.1(4)
C16 C17 C18 C19 -177.5(2)
N1 C2 C3 C4 0.4(3)
C1 C2 C3 C4 -178.8(3)
N3 N4 C9 C8 -0.2(2)
B1 N4 C9 C8 175.4(2)
N3 N4 C9 C10 178.0(2)
B1 N4 C9 C10 -6.4(4)
N4 N3 C7 C8 -0.2(2)
Ni1 N3 C7 C8 -178.41(17)
N4 N3 C7 C6 179.9(2)
Ni1 N3 C7 C6 1.7(3)
F4 C6 C7 N3 85.8(3)
F5 C6 C7 N3 -35.9(3)
F6 C6 C7 N3 -154.7(2)
F4 C6 C7 C8 -94.1(3)
F5 C6 C7 C8 144.2(2)
F6 C6 C7 C8 25.4(4)
N5 C12 C13 C14 -0.6(3)
C11 C12 C13 C14 177.2(2)
N4 C9 C8 C7 0.0(3)
C10 C9 C8 C7 -177.9(2)
N3 C7 C8 C9 0.1(3)
C6 C7 C8 C9 180.0(2)
N5 C12 C11 F7 46.5(3)
C13 C12 C11 F7 -131.2(3)
N5 C12 C11 F8 -76.6(3)
C13 C12 C11 F8 105.7(3)
N5 C12 C11 F9 165.8(2)
C13 C12 C11 F9 -11.9(4)
N5 N6 C14 C13 0.0(3)
B1 N6 C14 C13 -169.3(2)
N5 N6 C14 C15 -179.5(2)
B1 N6 C14 C15 11.2(4)
C12 C13 C14 N6 0.4(3)
C12 C13 C14 C15 179.9(2)
N1 N2 C4 C3 1.5(3)
B1 N2 C4 C3 -179.6(2)
N1 N2 C4 C5 -177.9(2)
B1 N2 C4 C5 1.0(4)
C2 C3 C4 N2 -1.1(3)
C2 C3 C4 C5 178.2(3)
Ni1 O3 C16 O2 7.4(3)
Ni1 O3 C16 C17 -173.21(18)
O1 O2 C16 O3 -4.6(4)
O1 O2 C16 C17 176.01(19)
C22 C17 C16 O3 -10.4(4)
C18 C17 C16 O3 167.2(2)
C22 C17 C16 O2 169.0(2)
C18 C17 C16 O2 -13.4(3)
C18 C17 C22 C21 2.0(4)
C16 C17 C22 C21 179.6(2)
C20 C21 C22 C17 -2.6(4)
C22 C21 C20 C19 1.0(4)
C18 C19 C20 C21 1.2(4)
Cl1 C19 C20 C21 -178.2(2)
N1 N2 B1 N4 61.0(3)
C4 N2 B1 N4 -117.9(3)
N1 N2 B1 N6 -56.7(3)
C4 N2 B1 N6 124.5(3)
C9 N4 B1 N2 124.7(2)
N3 N4 B1 N2 -60.0(2)
C9 N4 B1 N6 -116.9(2)
N3 N4 B1 N6 58.4(3)
C14 N6 B1 N2 -128.3(3)
N5 N6 B1 N2 63.1(3)
C14 N6 B1 N4 113.7(3)
N5 N6 B1 N4 -54.9(3)
